data_4083584
loop_
_publ_author_name
'Johnson, Kevin R. D.'
'Kamenz, Breanne L.'
'Hayes, Paul G.'

_publ_section_title
;
 Bis(pyrazolyl)carbazole as a Versatile Ligand for Supporting Lutetium
 Alkyl and Hydride Complexes
;
_journal_issue 12
_journal_name_full Organometallics
_journal_page_first 3005
_journal_paper_doi 10.1021/om500226t
_journal_volume 33
_journal_year 2014
_chemical_formula_sum 'C22 H21 N5'
_chemical_formula_weight 355.44
_chemical_name_systematic
; 
 ? 
;
_space_group_IT_number 61
_symmetry_cell_setting orthorhombic
_symmetry_space_group_name_Hall '-P 2ac 2ab'
_symmetry_space_group_name_H-M 'P b c a'
_atom_sites_solution_hydrogens geom
_atom_sites_solution_primary direct
_atom_sites_solution_secondary difmap
_audit_creation_method SHELXL-97
_cell_angle_alpha 90.00
_cell_angle_beta 90.00
_cell_angle_gamma 90.00
_cell_formula_units_Z 8
_cell_length_a 11.008(3)
_cell_length_b 14.337(4)
_cell_length_c 23.124(6)
_cell_measurement_reflns_used 7135
_cell_measurement_temperature 173(2)
_cell_measurement_theta_max 26.36
_cell_measurement_theta_min 2.49
_cell_volume 3649.5(17)
_computing_cell_refinement 'Bruker SAINT'
_computing_data_collection 'Bruker APEX2'
_computing_data_reduction 'Bruker SAINT'
_computing_molecular_graphics 'Bruker SHELXTL'
_computing_publication_material 'Bruker SHELXTL'
_computing_structure_refinement 'SHELXL-97 (Sheldrick, 2008)'
_computing_structure_solution 'SHELXS-97 (Sheldrick, 2008)'
_diffrn_ambient_temperature 173(2)
_diffrn_measured_fraction_theta_full 0.999
_diffrn_measured_fraction_theta_max 0.999
_diffrn_measurement_device_type 'Bruker APEX-II CCD'
_diffrn_measurement_method '\f and \w scans'
_diffrn_radiation_monochromator graphite
_diffrn_radiation_source 'fine-focus sealed tube'
_diffrn_radiation_type MoK\a
_diffrn_radiation_wavelength 0.71073
_diffrn_reflns_av_R_equivalents 0.0408
_diffrn_reflns_av_sigmaI/netI 0.0207
_diffrn_reflns_limit_h_max 14
_diffrn_reflns_limit_h_min -14
_diffrn_reflns_limit_k_max 18
_diffrn_reflns_limit_k_min -18
_diffrn_reflns_limit_l_max 30
_diffrn_reflns_limit_l_min -30
_diffrn_reflns_number 40489
_diffrn_reflns_theta_full 27.87
_diffrn_reflns_theta_max 27.87
_diffrn_reflns_theta_min 1.76
_exptl_absorpt_coefficient_mu 0.080
_exptl_absorpt_correction_T_max 0.9962
_exptl_absorpt_correction_T_min 0.9729
_exptl_absorpt_correction_type numerical
_exptl_absorpt_process_details 'SADABS (Bruker, 2008)'
_exptl_crystal_colour yellow
_exptl_crystal_density_diffrn 1.294
_exptl_crystal_density_method 'not measured'
_exptl_crystal_description plate
_exptl_crystal_F_000 1504
_exptl_crystal_size_max 0.35
_exptl_crystal_size_mid 0.21
_exptl_crystal_size_min 0.05
_refine_diff_density_max 0.602
_refine_diff_density_min -0.189
_refine_diff_density_rms 0.040
_refine_ls_extinction_method none
_refine_ls_goodness_of_fit_ref 1.047
_refine_ls_hydrogen_treatment constr
_refine_ls_matrix_type full
_refine_ls_number_parameters 248
_refine_ls_number_reflns 4355
_refine_ls_number_restraints 0
_refine_ls_restrained_S_all 1.047
_refine_ls_R_factor_all 0.0711
_refine_ls_R_factor_gt 0.0457
_refine_ls_shift/su_max 0.001
_refine_ls_shift/su_mean 0.000
_refine_ls_structure_factor_coef Fsqd
_refine_ls_weighting_details 'calc w=1/[\s^2^(Fo^2^)+(0.0542P)^2^+1.6624P] where P=(Fo^2^+2Fc^2^)/3'
_refine_ls_weighting_scheme calc
_refine_ls_wR_factor_gt 0.1166
_refine_ls_wR_factor_ref 0.1316
_reflns_number_gt 3109
_reflns_number_total 4355
_reflns_threshold_expression >2sigma(I)
_cod_data_source_file om500226t_si_002.cif
_cod_data_source_block Compound2b
_cod_depositor_comments
;
The following automatic conversions were performed:

'_symmetry_cell_setting' value 'Orthorhombic' changed to
'orthorhombic' according to
/usr/data/users/saulius/crontab/automatic-downloads/rss-feeds/ACS/lib/dictionaries/cif_core.dic
dictionary named 'cif_core.dic' version 2.4.2 from 2011-04-26.

Automatic conversion script
Id: cif_fix_values 2281 2013-09-26 08:29:07Z andrius 

 Adding full bibliography for 4083583--4083586.cif.
;
_cod_original_cell_volume 3649.3(17)
_cod_original_sg_symbol_H-M Pbca
_cod_database_code 4083584

loop_
_symmetry_equiv_pos_as_xyz
'x, y, z'
'-x+1/2, -y, z+1/2'
'-x, y+1/2, -z+1/2'
'x+1/2, -y+1/2, -z'
'-x, -y, -z'
'x-1/2, y, -z-1/2'
'x, -y-1/2, z-1/2'
'-x-1/2, y-1/2, z'

loop_
_atom_site_label
_atom_site_type_symbol
_atom_site_fract_x
_atom_site_fract_y
_atom_site_fract_z
_atom_site_U_iso_or_equiv
_atom_site_adp_type
_atom_site_occupancy
_atom_site_symmetry_multiplicity
_atom_site_calc_flag
_atom_site_refinement_flags
C8 C 1.05570(13) 0.18963(10) 0.71821(7) 0.0270(3) Uani 1 1 d .
C1 C 0.69848(13) -0.02193(10) 0.72107(7) 0.0266(3) Uani 1 1 d .
C9 C 0.95719(13) 0.13277(10) 0.73344(6) 0.0258(3) Uani 1 1 d .
C12 C 0.79811(13) 0.03494(10) 0.73475(7) 0.0257(3) Uani 1 1 d .
C11 C 0.82810(13) 0.05253(10) 0.79295(7) 0.0266(3) Uani 1 1 d .
C10 C 0.93132(13) 0.11545(10) 0.79214(7) 0.0265(3) Uani 1 1 d .
C7 C 1.12469(14) 0.22828(10) 0.76238(7) 0.0306(4) Uani 1 1 d .
H7 H 1.1903 0.2683 0.7526 0.037 Uiso 1 1 calc R
C2 C 0.63227(14) -0.06011(11) 0.76646(7) 0.0306(3) Uani 1 1 d .
H2 H 0.5656 -0.0998 0.7579 0.037 Uiso 1 1 calc R
C4 C 0.75936(14) 0.01394(11) 0.83772(7) 0.0296(3) Uani 1 1 d .
H4 H 0.7802 0.0259 0.8769 0.036 Uiso 1 1 calc R
C6 C 1.10074(14) 0.21026(11) 0.82089(7) 0.0310(4) Uani 1 1 d .
C5 C 1.00331(14) 0.15422(10) 0.83573(7) 0.0295(3) Uani 1 1 d .
H5 H 0.9855 0.1422 0.8752 0.035 Uiso 1 1 calc R
C13 C 0.58080(15) -0.08087(12) 0.87201(8) 0.0385(4) Uani 1 1 d .
H13A H 0.6229 -0.0755 0.9092 0.058 Uiso 1 1 calc R
H13B H 0.5633 -0.1467 0.8641 0.058 Uiso 1 1 calc R
H13C H 0.5046 -0.0457 0.8735 0.058 Uiso 1 1 calc R
C3 C 0.66067(14) -0.04196(11) 0.82450(7) 0.0304(4) Uani 1 1 d .
C15 C 0.56260(15) -0.08079(12) 0.64245(8) 0.0383(4) Uani 1 1 d .
H15 H 0.5004 -0.1088 0.6650 0.046 Uiso 1 1 calc R
C17 C 0.67495(16) -0.02870(12) 0.57056(8) 0.0378(4) Uani 1 1 d .
C14 C 1.18350(15) 0.25034(12) 0.86677(8) 0.0381(4) Uani 1 1 d .
H14A H 1.1633 0.3161 0.8731 0.057 Uiso 1 1 calc R
H14B H 1.2681 0.2452 0.8540 0.057 Uiso 1 1 calc R
H14C H 1.1727 0.2157 0.9029 0.057 Uiso 1 1 calc R
C21 C 1.06462(16) 0.20000(13) 0.56758(8) 0.0405(4) Uani 1 1 d .
C16 C 0.56684(16) -0.07624(13) 0.58394(8) 0.0429(4) Uani 1 1 d .
H16 H 0.5088 -0.1002 0.5574 0.051 Uiso 1 1 calc R
C20 C 1.17731(16) 0.24219(13) 0.57858(8) 0.0417(4) Uani 1 1 d .
H20 H 1.2341 0.2646 0.5509 0.050 Uiso 1 1 calc R
C19 C 1.18813(15) 0.24427(12) 0.63710(8) 0.0368(4) Uani 1 1 d .
H19 H 1.2546 0.2687 0.6585 0.044 Uiso 1 1 calc R
C22 C 1.0036(2) 0.18169(19) 0.51091(9) 0.0634(6) Uani 1 1 d .
H22A H 0.9249 0.1518 0.5177 0.095 Uiso 1 1 calc R
H22B H 1.0548 0.1405 0.4874 0.095 Uiso 1 1 calc R
H22C H 0.9913 0.2408 0.4905 0.095 Uiso 1 1 calc R
C18 C 0.7252(2) -0.00372(17) 0.51248(8) 0.0573(6) Uani 1 1 d .
H18A H 0.6806 0.0498 0.4968 0.086 Uiso 1 1 calc R
H18B H 0.7165 -0.0570 0.4862 0.086 Uiso 1 1 calc R
H18C H 0.8113 0.0124 0.5163 0.086 Uiso 1 1 calc R
N3 N 0.87675(11) 0.08353(8) 0.69936(5) 0.0260(3) Uani 1 1 d .
H3 H 0.8758 0.0832 0.6613 0.031 Uiso 1 1 calc R
N4 N 1.08611(11) 0.20489(9) 0.65936(6) 0.0289(3) Uani 1 1 d .
N1 N 0.73398(13) -0.00497(10) 0.61845(6) 0.0333(3) Uani 1 1 d .
N2 N 0.66394(11) -0.03772(9) 0.66282(6) 0.0290(3) Uani 1 1 d .
N5 N 1.00922(13) 0.17705(10) 0.61641(6) 0.0361(3) Uani 1 1 d .

loop_
_atom_site_aniso_label
_atom_site_aniso_U_11
_atom_site_aniso_U_22
_atom_site_aniso_U_33
_atom_site_aniso_U_23
_atom_site_aniso_U_13
_atom_site_aniso_U_12
C8 0.0222(7) 0.0225(7) 0.0361(8) 0.0009(6) 0.0019(6) 0.0024(6)
C1 0.0233(7) 0.0219(7) 0.0347(8) -0.0008(6) -0.0012(6) 0.0022(6)
C9 0.0223(7) 0.0212(7) 0.0338(8) -0.0019(6) -0.0018(6) 0.0022(6)
C12 0.0214(7) 0.0218(7) 0.0338(8) 0.0018(6) 0.0013(6) 0.0018(6)
C11 0.0230(7) 0.0228(7) 0.0339(8) -0.0001(6) 0.0000(6) 0.0026(6)
C10 0.0229(7) 0.0221(7) 0.0345(8) -0.0004(6) 0.0008(6) 0.0021(6)
C7 0.0220(7) 0.0236(8) 0.0461(9) -0.0034(7) 0.0017(7) -0.0018(6)
C2 0.0235(7) 0.0235(7) 0.0449(9) 0.0020(6) 0.0001(7) -0.0012(6)
C4 0.0275(7) 0.0279(8) 0.0334(8) 0.0020(6) -0.0001(6) 0.0015(6)
C6 0.0257(7) 0.0267(8) 0.0406(9) -0.0084(6) -0.0029(6) 0.0032(6)
C5 0.0273(8) 0.0278(8) 0.0335(8) -0.0039(6) -0.0004(6) 0.0025(6)
C13 0.0337(9) 0.0371(9) 0.0448(10) 0.0081(8) 0.0065(7) -0.0025(7)
C3 0.0263(7) 0.0247(8) 0.0403(9) 0.0054(6) 0.0044(7) 0.0031(6)
C15 0.0286(8) 0.0330(9) 0.0532(11) -0.0054(8) -0.0057(7) -0.0063(7)
C17 0.0387(9) 0.0349(9) 0.0397(9) -0.0031(7) -0.0078(8) 0.0025(7)
C14 0.0323(8) 0.0362(9) 0.0460(10) -0.0126(7) -0.0035(8) -0.0014(7)
C21 0.0370(9) 0.0452(10) 0.0393(10) 0.0072(8) 0.0029(8) -0.0047(8)
C16 0.0382(10) 0.0425(10) 0.0479(11) -0.0082(8) -0.0129(8) -0.0029(8)
C20 0.0342(9) 0.0435(10) 0.0472(10) 0.0113(8) 0.0078(8) -0.0051(8)
C19 0.0271(8) 0.0342(9) 0.0490(10) 0.0069(7) 0.0041(7) -0.0061(7)
C22 0.0600(13) 0.0922(18) 0.0381(11) 0.0085(11) -0.0007(10) -0.0227(13)
C18 0.0641(14) 0.0707(15) 0.0372(10) 0.0004(10) -0.0078(10) -0.0092(12)
N3 0.0227(6) 0.0255(6) 0.0297(6) 0.0004(5) 0.0001(5) -0.0024(5)
N4 0.0233(6) 0.0259(6) 0.0375(7) 0.0034(5) 0.0003(5) -0.0014(5)
N1 0.0318(7) 0.0341(7) 0.0341(7) 0.0001(6) -0.0019(6) -0.0019(6)
N2 0.0247(6) 0.0252(6) 0.0372(7) -0.0021(5) -0.0017(5) -0.0007(5)
N5 0.0313(7) 0.0411(8) 0.0358(7) 0.0029(6) -0.0011(6) -0.0068(6)

loop_
_atom_type_symbol
_atom_type_description
_atom_type_scat_dispersion_real
_atom_type_scat_dispersion_imag
_atom_type_scat_source
C C 0.0033 0.0016 'International Tables Vol C Tables 4.2.6.8 and 6.1.1.4'
H H 0.0000 0.0000 'International Tables Vol C Tables 4.2.6.8 and 6.1.1.4'
N N 0.0061 0.0033 'International Tables Vol C Tables 4.2.6.8 and 6.1.1.4'

loop_
_geom_angle_atom_site_label_1
_geom_angle_atom_site_label_2
_geom_angle_atom_site_label_3
_geom_angle
C7 C8 C9 118.08(14)
C7 C8 N4 121.01(14)
C9 C8 N4 120.88(13)
C2 C1 C12 117.95(14)
C2 C1 N2 120.92(14)
C12 C1 N2 121.11(14)
N3 C9 C8 130.60(14)
N3 C9 C10 109.29(13)
C8 C9 C10 120.05(14)
N3 C12 C1 130.56(14)
N3 C12 C11 109.22(13)
C1 C12 C11 120.18(14)
C4 C11 C12 120.69(14)
C4 C11 C10 132.86(14)
C12 C11 C10 106.41(13)
C5 C10 C9 120.68(14)
C5 C10 C11 133.00(15)
C9 C10 C11 106.28(13)
C8 C7 C6 122.23(14)
C1 C2 C3 122.18(14)
C3 C4 C11 119.40(15)
C5 C6 C7 119.48(15)
C5 C6 C14 120.92(15)
C7 C6 C14 119.59(15)
C6 C5 C10 119.45(15)
C4 C3 C2 119.59(14)
C4 C3 C13 120.59(15)
C2 C3 C13 119.79(15)
C16 C15 N2 107.21(16)
N1 C17 C16 110.79(16)
N1 C17 C18 120.43(17)
C16 C17 C18 128.79(17)
N5 C21 C20 111.06(16)
N5 C21 C22 119.77(16)
C20 C21 C22 129.15(17)
C15 C16 C17 105.79(15)
C19 C20 C21 105.52(15)
N4 C19 C20 107.20(15)
C9 N3 C12 108.80(12)
C19 N4 N5 111.02(14)
C19 N4 C8 128.52(14)
N5 N4 C8 120.45(12)
C17 N1 N2 105.19(13)
C15 N2 N1 111.03(13)
C15 N2 C1 128.45(14)
N1 N2 C1 120.47(12)
C21 N5 N4 105.19(14)

loop_
_geom_bond_atom_site_label_1
_geom_bond_atom_site_label_2
_geom_bond_distance
C8 C7 1.388(2)
C8 C9 1.402(2)
C8 N4 1.419(2)
C1 C2 1.390(2)
C1 C12 1.403(2)
C1 N2 1.418(2)
C9 N3 1.3796(18)
C9 C10 1.409(2)
C12 N3 1.3799(18)
C12 C11 1.408(2)
C11 C4 1.397(2)
C11 C10 1.451(2)
C10 C5 1.398(2)
C7 C6 1.402(2)
C2 C3 1.402(2)
C4 C3 1.384(2)
C6 C5 1.383(2)
C6 C14 1.512(2)
C13 C3 1.514(2)
C15 C16 1.355(3)
C15 N2 1.359(2)
C17 N1 1.328(2)
C17 C16 1.406(3)
C17 C18 1.496(3)
C21 N5 1.325(2)
C21 C20 1.403(2)
C21 C22 1.495(3)
C20 C19 1.359(3)
C19 N4 1.358(2)
N4 N5 1.3645(19)
N1 N2 1.3667(18)

loop_
_geom_hbond_atom_site_label_D
_geom_hbond_atom_site_label_H
_geom_hbond_atom_site_label_A
_geom_hbond_distance_DH
_geom_hbond_distance_HA
_geom_hbond_distance_DA
_geom_hbond_angle_DHA
N3 H3 N5 0.88 2.25 2.7573(19) 116.8
N3 H3 N1 0.88 2.24 2.7532(19) 117.0

loop_
_geom_torsion_atom_site_label_1
_geom_torsion_atom_site_label_2
_geom_torsion_atom_site_label_3
_geom_torsion_atom_site_label_4
_geom_torsion
C7 C8 C9 N3 -177.61(14)
N4 C8 C9 N3 0.5(2)
C7 C8 C9 C10 -0.7(2)
N4 C8 C9 C10 177.48(13)
C2 C1 C12 N3 -177.89(14)
N2 C1 C12 N3 0.2(2)
C2 C1 C12 C11 -0.5(2)
N2 C1 C12 C11 177.61(13)
N3 C12 C11 C4 177.84(13)
C1 C12 C11 C4 -0.1(2)
N3 C12 C11 C10 -0.12(16)
C1 C12 C11 C10 -178.04(13)
N3 C9 C10 C5 177.33(13)
C8 C9 C10 C5 -0.2(2)
N3 C9 C10 C11 -0.56(16)
C8 C9 C10 C11 -178.11(13)
C4 C11 C10 C5 5.3(3)
C12 C11 C10 C5 -177.11(16)
C4 C11 C10 C9 -177.19(16)
C12 C11 C10 C9 0.41(16)
C9 C8 C7 C6 1.7(2)
N4 C8 C7 C6 -176.45(14)
C12 C1 C2 C3 1.3(2)
N2 C1 C2 C3 -176.79(14)
C12 C11 C4 C3 -0.1(2)
C10 C11 C4 C3 177.17(15)
C8 C7 C6 C5 -1.8(2)
C8 C7 C6 C14 176.68(14)
C7 C6 C5 C10 0.9(2)
C14 C6 C5 C10 -177.61(14)
C9 C10 C5 C6 0.1(2)
C11 C10 C5 C6 177.34(15)
C11 C4 C3 C2 0.9(2)
C11 C4 C3 C13 -176.97(14)
C1 C2 C3 C4 -1.6(2)
C1 C2 C3 C13 176.38(14)
N2 C15 C16 C17 0.01(19)
N1 C17 C16 C15 -0.2(2)
C18 C17 C16 C15 -179.69(19)
N5 C21 C20 C19 -0.2(2)
C22 C21 C20 C19 178.2(2)
C21 C20 C19 N4 0.0(2)
C8 C9 N3 C12 177.71(15)
C10 C9 N3 C12 0.50(16)
C1 C12 N3 C9 177.41(15)
C11 C12 N3 C9 -0.23(16)
C20 C19 N4 N5 0.13(19)
C20 C19 N4 C8 178.86(15)
C7 C8 N4 C19 10.0(2)
C9 C8 N4 C19 -168.08(15)
C7 C8 N4 N5 -171.38(14)
C9 C8 N4 N5 10.5(2)
C16 C17 N1 N2 0.28(19)
C18 C17 N1 N2 179.83(16)
C16 C15 N2 N1 0.16(19)
C16 C15 N2 C1 177.76(15)
C17 N1 N2 C15 -0.27(18)
C17 N1 N2 C1 -178.09(13)
C2 C1 N2 C15 6.9(2)
C12 C1 N2 C15 -171.17(15)
C2 C1 N2 N1 -175.75(13)
C12 C1 N2 N1 6.2(2)
C20 C21 N5 N4 0.3(2)
C22 C21 N5 N4 -178.32(18)
C19 N4 N5 C21 -0.25(19)
C8 N4 N5 C21 -179.10(14)
